data_1528037
loop_
_publ_author_name
'Schubert, K.'
'Meissner, H.G.'
'Frank, G.'
'Gohle, R.'
'Maldonado, A.'
'Raman, A.'
'Rossteutscher, W.'

_publ_section_title
;
 Einige Strukturdaten metallischenr Phasen (VIII)
;
_journal_name_full Naturwissenschaften
_journal_page_first 41
_journal_page_last 41
_journal_volume 50
_journal_year 1963
_chemical_formula_sum 'Sn5 Ti6'
_space_group_IT_number 194
_symmetry_space_group_name_Hall '-P 6c 2c'
_symmetry_space_group_name_H-M 'P 63/m m c'
_cell_angle_alpha 90
_cell_angle_beta 90
_cell_angle_gamma 120
_cell_formula_units_Z 2
_cell_length_a 9.248
_cell_length_b 9.248
_cell_length_c 5.69
_cell_volume 421.443
_citation_journal_id_ASTM NATWAY
_cod_data_source_file Schubert_NATWAY_1963_67.cif
_cod_data_source_block Sn5Ti6
_cod_original_cell_volume 421.4427
_cod_database_code 1528037

loop_
_symmetry_equiv_pos_as_xyz
x,y,z
x-y,x,z+1/2
-y,x-y,z
-x,-y,z+1/2
-x+y,-x,z
y,-x+y,z+1/2
-y,-x,-z+1/2
x-y,-y,-z
x,x-y,-z+1/2
y,x,-z
-x+y,y,-z+1/2
-x,-x+y,-z
-x,-y,-z
-x+y,-x,-z-1/2
y,-x+y,-z
x,y,-z-1/2
x-y,x,-z
-y,x-y,-z-1/2
y,x,z-1/2
-x+y,y,z
-x,-x+y,z-1/2
-y,-x,z
x-y,-y,z-1/2
x,x-y,z

loop_
_atom_site_label
_atom_site_type_symbol
_atom_site_fract_x
_atom_site_fract_y
_atom_site_fract_z
_atom_site_occupancy
_atom_site_U_iso_or_equiv
Ti1 Ti 0.5 0 0 1 0.0
Sn2 Sn 0.3333 0.6667 0.25 1 0.0
Sn1 Sn 0 0 0 1 0.0
Sn3 Sn 0.795 0.59 0.25 1 0.0
Ti2 Ti 0.165 0.33 0.25 1 0.0
